data_7718368
loop_
_publ_author_name
'Kuo, Yu-Tsen'
'Yao, Chia-Yu'
'Liu, Yi-Hung'
'Cheng, Mu-Jeng'
'Farrell, Jeffrey M.'

_publ_section_title
;
 C-C bond-forming reactions of 2-isocyanobiphenyl&#xb7;BX<sub>3</sub>
 adducts: spontaneous construction of polycyclic heteroaromatics.
;
_journal_issue 18
_journal_name_full 'Dalton transactions (Cambridge, England : 2003)'
_journal_page_first 7189
_journal_page_last 7193
_journal_paper_doi 10.1039/d5dt00210a
_journal_volume 54
_journal_year 2025
_chemical_formula_sum 'C13 H9 B Br3 N'
_chemical_formula_weight 429.75
_chemical_name_systematic '2-isocyanobiphenyl?boron tribromide'
_chemical_properties_physical Moisture-sensitive
_space_group_crystal_system monoclinic
_space_group_IT_number 14
_space_group_name_Hall '-P 2yn'
_space_group_name_H-M_alt 'P 1 21/n 1'
_atom_sites_solution_hydrogens geom
_audit_creation_method SHELXL-2019/3
_audit_update_record
;
2025-01-22 deposited with the CCDC.	2025-03-14 downloaded from the CCDC.
;
_cell_angle_alpha 90
_cell_angle_beta 96.2352(13)
_cell_angle_gamma 90
_cell_formula_units_Z 4
_cell_length_a 9.0581(4)
_cell_length_b 10.2611(5)
_cell_length_c 15.6575(7)
_cell_measurement_reflns_used 9352
_cell_measurement_temperature 100(2)
_cell_measurement_theta_max 69.88
_cell_measurement_theta_min 5.16
_cell_volume 1446.69(12)
_computing_cell_refinement 'SAINT V8.40B (Bruker AXS LLC, 2019)'
_computing_data_collection 'Bruker APEX4'
_computing_data_reduction 'SAINT V8.40B (Bruker AXS LLC, 2019)'
_computing_molecular_graphics 'Bruker SHELXTL'
_computing_publication_material 'Bruker SHELXTL'
_computing_structure_refinement 'SHELXL-2019/2 (Sheldrick, 2019)'
_computing_structure_solution 'SHELXT 2018/2 (Sheldrick, 2018)'
_diffrn_ambient_temperature 100(2)
_diffrn_measured_fraction_theta_full 0.996
_diffrn_measured_fraction_theta_max 0.994
_diffrn_measurement_device_type 'Bruker AXS D8 VENTURE, PhotonIII_C28'
_diffrn_measurement_method '\w and \f scans'
_diffrn_radiation_type CuK\a
_diffrn_radiation_wavelength 1.54178
_diffrn_reflns_av_R_equivalents 0.0501
_diffrn_reflns_av_unetI/netI 0.0314
_diffrn_reflns_Laue_measured_fraction_full 0.996
_diffrn_reflns_Laue_measured_fraction_max 0.994
_diffrn_reflns_limit_h_max 10
_diffrn_reflns_limit_h_min -11
_diffrn_reflns_limit_k_max 12
_diffrn_reflns_limit_k_min -12
_diffrn_reflns_limit_l_max 19
_diffrn_reflns_limit_l_min -18
_diffrn_reflns_number 20617
_diffrn_reflns_point_group_measured_fraction_full 0.996
_diffrn_reflns_point_group_measured_fraction_max 0.994
_diffrn_reflns_theta_full 67.679
_diffrn_reflns_theta_max 70.010
_diffrn_reflns_theta_min 5.163
_diffrn_source 'I-mu-S microfocus sealed tube'
_exptl_absorpt_coefficient_mu 10.172
_exptl_absorpt_correction_T_max 1.0000
_exptl_absorpt_correction_T_min 0.6733
_exptl_absorpt_correction_type multi-scan
_exptl_absorpt_process_details
; 
SADABS 2016/2: Krause, L., Herbst-Irmer, R., Sheldrick, G. M., Stalke, D. (2015). 
"Comparison of silver and molybdenum microfocus X-ray sources for 
single-crystal structure determination" 
J. Appl. Cryst. 48, 3-10. 
doi:10.1107/S1600576714022985 
;
_exptl_crystal_colour colourless
_exptl_crystal_density_diffrn 1.973
_exptl_crystal_description plate
_exptl_crystal_F_000 816
_exptl_crystal_size_max 0.150
_exptl_crystal_size_mid 0.100
_exptl_crystal_size_min 0.050
_refine_diff_density_max 0.566
_refine_diff_density_min -1.026
_refine_diff_density_rms 0.173
_refine_ls_extinction_method none
_refine_ls_goodness_of_fit_ref 1.066
_refine_ls_hydrogen_treatment constr
_refine_ls_matrix_type full
_refine_ls_number_parameters 163
_refine_ls_number_reflns 2730
_refine_ls_number_restraints 0
_refine_ls_restrained_S_all 1.066
_refine_ls_R_factor_all 0.0244
_refine_ls_R_factor_gt 0.0227
_refine_ls_shift/su_max 0.001
_refine_ls_shift/su_mean 0.000
_refine_ls_structure_factor_coef Fsqd
_refine_ls_weighting_details 'w=1/[\s^2^(Fo^2^)+(0.0336P)^2^+0.9665P] where P=(Fo^2^+2Fc^2^)/3'
_refine_ls_weighting_scheme calc
_refine_ls_wR_factor_gt 0.0587
_refine_ls_wR_factor_ref 0.0591
_reflns_Friedel_coverage 0.000
_reflns_number_gt 2680
_reflns_number_total 2730
_reflns_threshold_expression 'I > 2\s(I)'
_cod_data_source_file d5dt00210a2.cif
_cod_data_source_block ic22538
_cod_depositor_comments
;
The following automatic conversions were performed:

data item '_exptl_absorpt_correction_type' value 'Multi-Scan' was
changed to 'multi-scan' in accordance with the
/home/data/users/saulius/crontab/automatic-downloads/rss-feeds/RSC/lib/dictionaries/cif_core.dic
dictionary named 'cif_core.dic' version 2.4.2 last updated on
2011-04-26.

Automatic conversion script
Id: cif_fix_values 8170 2020-07-09 18:12:32Z antanas 

 Adding full bibliography for 7718366--7718372.cif.
;
_cod_original_sg_symbol_H-M 'P 21/n'
_cod_database_code 7718368
_shelx_shelxl_version_number 2019/3
_shelx_space_group_comment
; 
The symmetry employed for this shelxl refinement is uniquely defined 
by the following loop, which should always be used as a source of 
symmetry information in preference to the above space-group names. 
They are only intended as comments. 
;
_shelx_estimated_absorpt_t_min 0.311
_shelx_estimated_absorpt_t_max 0.630

loop_
_space_group_symop_operation_xyz
'x, y, z'
'-x+1/2, y+1/2, -z+1/2'
'-x, -y, -z'
'x-1/2, -y-1/2, z-1/2'

loop_
_atom_site_label
_atom_site_type_symbol
_atom_site_fract_x
_atom_site_fract_y
_atom_site_fract_z
_atom_site_U_iso_or_equiv
_atom_site_adp_type
_atom_site_occupancy
_atom_site_site_symmetry_order
_atom_site_calc_flag
_atom_site_refinement_flags_posn
_atom_site_refinement_flags_adp
_atom_site_refinement_flags_occupancy
_atom_site_disorder_assembly
_atom_site_disorder_group
Br1 Br 0.28239(2) 0.54758(2) 0.36505(2) 0.01894(9) Uani 1 1 d . . . . .
Br2 Br 0.64891(2) 0.53980(2) 0.36935(2) 0.01788(8) Uani 1 1 d . . . . .
Br3 Br 0.43964(3) 0.33926(2) 0.24014(2) 0.02295(9) Uani 1 1 d . . . . .
N1 N 0.45515(17) 0.25040(16) 0.47483(10) 0.0151(3) Uani 1 1 d . . . . .
B1 B 0.4609(2) 0.4377(2) 0.35147(15) 0.0166(4) Uani 1 1 d . . . . .
C1 C 0.4230(2) 0.15764(18) 0.53613(12) 0.0154(4) Uani 1 1 d . . . . .
C2 C 0.5378(2) 0.11478(19) 0.59553(12) 0.0180(4) Uani 1 1 d . . . . .
H2A H 0.637054 0.142925 0.592674 0.022 Uiso 1 1 calc R U . . .
C3 C 0.5030(2) 0.0297(2) 0.65906(13) 0.0203(4) Uani 1 1 d . . . . .
H3A H 0.578914 -0.000461 0.701033 0.024 Uiso 1 1 calc R U . . .
C4 C 0.3578(2) -0.0118(2) 0.66170(13) 0.0222(4) Uani 1 1 d . . . . .
H4A H 0.335374 -0.071666 0.704733 0.027 Uiso 1 1 calc R U . . .
C5 C 0.2447(2) 0.0337(2) 0.60177(14) 0.0211(4) Uani 1 1 d . . . . .
H5A H 0.145604 0.005159 0.604875 0.025 Uiso 1 1 calc R U . . .
C6 C 0.2745(2) 0.12038(19) 0.53731(12) 0.0166(4) Uani 1 1 d . . . . .
C7 C 0.1529(2) 0.17447(19) 0.47565(13) 0.0168(4) Uani 1 1 d . . . . .
C8 C 0.0354(2) 0.2396(2) 0.50672(13) 0.0243(5) Uani 1 1 d . . . . .
H8A H 0.031933 0.247605 0.566921 0.029 Uiso 1 1 calc R U . . .
C9 C -0.0771(2) 0.2933(3) 0.45005(14) 0.0286(5) Uani 1 1 d . . . . .
H9A H -0.157103 0.337878 0.471650 0.034 Uiso 1 1 calc R U . . .
C10 C -0.0729(2) 0.2820(2) 0.36209(13) 0.0221(4) Uani 1 1 d . . . . .
H10A H -0.149554 0.319228 0.323501 0.027 Uiso 1 1 calc R U . . .
C11 C 0.0433(2) 0.2162(2) 0.33058(13) 0.0194(4) Uani 1 1 d . . . . .
H11A H 0.045760 0.207482 0.270340 0.023 Uiso 1 1 calc R U . . .
C12 C 0.1561(2) 0.16305(19) 0.38692(13) 0.0180(4) Uani 1 1 d . . . . .
H12A H 0.236068 0.118642 0.365085 0.022 Uiso 1 1 calc R U . . .
C13 C 0.4632(2) 0.32977(19) 0.42454(12) 0.0157(4) Uani 1 1 d . . . . .

loop_
_atom_site_aniso_label
_atom_site_aniso_U_11
_atom_site_aniso_U_22
_atom_site_aniso_U_33
_atom_site_aniso_U_23
_atom_site_aniso_U_13
_atom_site_aniso_U_12
Br1 0.01824(13) 0.02026(14) 0.01793(13) -0.00015(7) 0.00021(9) 0.00333(7)
Br2 0.01768(13) 0.01800(13) 0.01808(13) -0.00068(7) 0.00251(9) 0.00035(7)
Br3 0.03648(15) 0.02002(14) 0.01243(13) -0.00399(7) 0.00308(9) -0.00189(8)
N1 0.0172(8) 0.0149(8) 0.0128(8) -0.0022(7) 0.0005(6) 0.0007(6)
B1 0.0208(11) 0.0166(11) 0.0122(10) -0.0012(9) 0.0012(8) 0.0001(8)
C1 0.0228(10) 0.0125(9) 0.0112(9) -0.0008(7) 0.0033(7) 0.0012(7)
C2 0.0211(10) 0.0176(10) 0.0150(9) -0.0038(8) 0.0007(7) 0.0026(8)
C3 0.0284(11) 0.0208(10) 0.0111(9) -0.0008(8) -0.0005(8) 0.0092(8)
C4 0.0301(11) 0.0223(10) 0.0155(10) 0.0059(8) 0.0080(8) 0.0067(9)
C5 0.0223(11) 0.0218(10) 0.0200(10) 0.0039(8) 0.0063(8) 0.0035(8)
C6 0.0218(10) 0.0144(9) 0.0137(9) -0.0010(8) 0.0022(7) 0.0041(8)
C7 0.0182(10) 0.0168(10) 0.0153(10) 0.0034(7) 0.0017(7) 0.0017(7)
C8 0.0268(11) 0.0325(12) 0.0144(9) 0.0049(9) 0.0055(8) 0.0086(9)
C9 0.0236(11) 0.0410(14) 0.0223(11) 0.0049(10) 0.0078(8) 0.0147(10)
C10 0.0216(10) 0.0247(11) 0.0194(10) 0.0032(9) -0.0002(8) 0.0051(9)
C11 0.0229(10) 0.0201(10) 0.0148(9) -0.0017(8) 0.0000(8) -0.0011(8)
C12 0.0183(10) 0.0175(10) 0.0182(10) -0.0034(8) 0.0026(8) 0.0023(7)
C13 0.0159(9) 0.0172(10) 0.0135(9) -0.0047(8) 0.0001(7) 0.0011(7)

loop_
_atom_type_symbol
_atom_type_description
_atom_type_scat_dispersion_real
_atom_type_scat_dispersion_imag
_atom_type_scat_source
C C 0.0181 0.0091 'International Tables Vol C Tables 4.2.6.8 and 6.1.1.4'
H H 0.0000 0.0000 'International Tables Vol C Tables 4.2.6.8 and 6.1.1.4'
B B 0.0090 0.0039 'International Tables Vol C Tables 4.2.6.8 and 6.1.1.4'
N N 0.0311 0.0180 'International Tables Vol C Tables 4.2.6.8 and 6.1.1.4'
Br Br -0.6763 1.2805 'International Tables Vol C Tables 4.2.6.8 and 6.1.1.4'

loop_
_geom_angle_atom_site_label_1
_geom_angle_atom_site_label_2
_geom_angle_atom_site_label_3
_geom_angle
_geom_angle_site_symmetry_1
_geom_angle_site_symmetry_3
_geom_angle_publ_flag
C13 N1 C1 171.5(2) . . ?
C13 B1 Br2 108.70(14) . . ?
C13 B1 Br1 105.27(14) . . ?
Br2 B1 Br1 112.15(11) . . ?
C13 B1 Br3 105.47(14) . . ?
Br2 B1 Br3 112.75(11) . . ?
Br1 B1 Br3 111.94(11) . . ?
C2 C1 C6 123.72(18) . . ?
C2 C1 N1 118.42(18) . . ?
C6 C1 N1 117.71(17) . . ?
C3 C2 C1 117.89(19) . . ?
C2 C3 C4 120.35(19) . . ?
C3 C4 C5 120.52(19) . . ?
C4 C5 C6 121.0(2) . . ?
C5 C6 C1 116.48(18) . . ?
C5 C6 C7 121.27(19) . . ?
C1 C6 C7 122.20(18) . . ?
C8 C7 C12 119.23(18) . . ?
C8 C7 C6 119.52(18) . . ?
C12 C7 C6 121.24(18) . . ?
C7 C8 C9 120.2(2) . . ?
C10 C9 C8 120.2(2) . . ?
C11 C10 C9 119.89(19) . . ?
C10 C11 C12 120.04(19) . . ?
C11 C12 C7 120.37(18) . . ?
N1 C13 B1 175.3(2) . . ?

loop_
_geom_bond_atom_site_label_1
_geom_bond_atom_site_label_2
_geom_bond_distance
_geom_bond_site_symmetry_2
_geom_bond_publ_flag
Br1 B1 2.001(2) . ?
Br2 B1 1.993(2) . ?
Br3 B1 2.006(2) . ?
N1 C13 1.141(3) . ?
N1 C1 1.405(3) . ?
B1 C13 1.591(3) . ?
C1 C2 1.389(3) . ?
C1 C6 1.400(3) . ?
C2 C3 1.386(3) . ?
C3 C4 1.387(3) . ?
C4 C5 1.393(3) . ?
C5 C6 1.393(3) . ?
C6 C7 1.491(3) . ?
C7 C8 1.389(3) . ?
C7 C12 1.398(3) . ?
C8 C9 1.390(3) . ?
C9 C10 1.387(3) . ?
C10 C11 1.386(3) . ?
C11 C12 1.387(3) . ?
